data_4331385
loop_
_publ_author_name
'Lucier, G.'
'Casteel, W.J.jr.'
'Bartlett, N.'
'Muenzenberg, J.'

_publ_section_title
;
 Preparation and structural and magnetic properties of (Ag F)(+) (M F6)(-)
 (M=Ir,Ru,Sb,Bi) and Ag(2+) ((Bi F6)(-))2
;
_journal_name_full 'Inorganic Chemistry'
_journal_page_first 2692
_journal_page_last 2698
_journal_paper_doi 10.1021/ic00114a030
_journal_volume 34
_journal_year 1995
_chemical_formula_sum 'Ag Bi2 F12'
_chemical_name_systematic 'Ag (Bi F6)2'
_space_group_IT_number 2
_symmetry_space_group_name_Hall '-P 1'
_symmetry_space_group_name_H-M 'P -1'
_cell_angle_alpha 76.08
_cell_angle_beta 88.93
_cell_angle_gamma 65.08
_cell_formula_units_Z 1
_cell_length_a 5.218
_cell_length_b 5.579
_cell_length_c 8.934
_cell_volume 227.926
_citation_journal_id_ASTM INOCAJ
_cod_data_source_file silver1-2_102.cif
_cod_data_source_block Ag1Bi2F12
_cod_original_cell_volume 227.9264
_cod_original_formula_sum 'Ag1 Bi2 F12'
_cod_database_code 4331385

loop_
_symmetry_equiv_pos_as_xyz
x,y,z
-x,-y,-z

loop_
_atom_site_label
_atom_site_type_symbol
_atom_site_fract_x
_atom_site_fract_y
_atom_site_fract_z
_atom_site_occupancy
_atom_site_U_iso_or_equiv
F5 F-1 0.323 0.245 0.223 1 0.0
F2 F-1 0.134 0.789 0.286 1 0.0
F1 F-1 0.682 0.764 0.126 1 0.0
F6 F-1 0.771 0.237 0.37 1 0.0
Bi1 Bi+5 0.7261 0.01872 0.22639 1 0.0
F3 F-1 0.684 0.773 0.427 1 0.0
F4 F-1 0.8 0.25 0.048 1 0.0
Ag1 Ag+2 0.5 0.5 0.5 1 0.0
